data_7709979
loop_
_publ_author_name
'Wang, Zhen-Feng'
'Wei, Qiao-Chang'
'Li, Jin-Xian'
'Zhou, Zhen'
'Zhang, Shuhua'

_publ_section_title
;
 A new class of nickel(II) oxyquinoline-bipyridine complexes as potent
 anticancer agents induces apoptosis and autophagy in A549/DDP tumor cells
 through mitophagy pathways
;
_journal_name_full 'Dalton Transactions'
_journal_paper_doi 10.1039/D2DT00669C
_journal_year 2022
_chemical_formula_moiety 'C44 H28 Cl4 N4 Ni O2, C H4 O'
_chemical_formula_sum 'C45 H32 Cl4 N4 Ni O3'
_chemical_formula_weight 877.24
_space_group_IT_number 4
_space_group_name_Hall 'P 2yb'
_space_group_name_H-M_alt 'P 1 21 1'
_symmetry_cell_setting monoclinic
_atom_sites_solution_hydrogens geom
_atom_sites_solution_primary direct
_atom_sites_solution_secondary difmap
_audit_creation_method SHELXL-97
_audit_update_record
;
2022-04-02 deposited with the CCDC.	2022-04-11 downloaded from the CCDC.
;
_cell_angle_alpha 90.00
_cell_angle_beta 96.7650(10)
_cell_angle_gamma 90.00
_cell_formula_units_Z 4
_cell_length_a 14.3136(3)
_cell_length_b 15.6216(3)
_cell_length_c 17.4536(4)
_cell_measurement_reflns_used 6178
_cell_measurement_temperature 150(2)
_cell_measurement_theta_max 74.15
_cell_measurement_theta_min 3.78
_cell_volume 3875.48(14)
_computing_cell_refinement 'Bruker SAINT'
_computing_data_collection 'Bruker APEX2'
_computing_data_reduction 'Bruker SAINT'
_computing_molecular_graphics 'Bruker SHELXTL'
_computing_publication_material 'Bruker SHELXTL'
_computing_structure_refinement 'SHELXL-97 (Sheldrick, 1997)'
_computing_structure_solution 'SHELXS-97 (Sheldrick, 1990)'
_diffrn_ambient_temperature 150(2)
_diffrn_measured_fraction_theta_full 0.975
_diffrn_measured_fraction_theta_max 0.975
_diffrn_measurement_device_type 'Bruker APEX-II CCD'
_diffrn_measurement_method '\f and \w scans'
_diffrn_radiation_monochromator graphite
_diffrn_radiation_source 'fine-focus sealed tube'
_diffrn_radiation_type CuK\a
_diffrn_radiation_wavelength 1.54178
_diffrn_reflns_av_R_equivalents 0.0262
_diffrn_reflns_av_sigmaI/netI 0.0432
_diffrn_reflns_limit_h_max 17
_diffrn_reflns_limit_h_min -16
_diffrn_reflns_limit_k_max 19
_diffrn_reflns_limit_k_min -17
_diffrn_reflns_limit_l_max 21
_diffrn_reflns_limit_l_min -21
_diffrn_reflns_number 21163
_diffrn_reflns_theta_full 74.69
_diffrn_reflns_theta_max 74.69
_diffrn_reflns_theta_min 2.55
_diffrn_standards_decay_% 0
_diffrn_standards_interval_count 0
_diffrn_standards_interval_time 0
_diffrn_standards_number 0
_exptl_absorpt_coefficient_mu 3.653
_exptl_absorpt_correction_T_max 0.6683
_exptl_absorpt_correction_T_min 0.4502
_exptl_absorpt_correction_type multi-scan
_exptl_absorpt_process_details
;
SADABS-2016/2 (Bruker,2016/2) was used for absorption correction.
wR2(int) was 0.1003 before and 0.0512 after correction.
The Ratio of minimum to maximum transmission is 0.1055.
The \l/2 correction factor is Not present.
;
_exptl_crystal_colour GREEN
_exptl_crystal_density_diffrn 1.504
_exptl_crystal_density_method 'not measured'
_exptl_crystal_description block
_exptl_crystal_F_000 1800
_exptl_crystal_size_max 0.26
_exptl_crystal_size_mid 0.21
_exptl_crystal_size_min 0.12
_refine_diff_density_max 0.566
_refine_diff_density_min -0.223
_refine_diff_density_rms 0.081
_refine_ls_abs_structure_details 'Flack H D (1983), Acta Cryst. A39, 876-881'
_refine_ls_abs_structure_Flack 0.0(2)
_refine_ls_extinction_method none
_refine_ls_goodness_of_fit_ref 1.002
_refine_ls_hydrogen_treatment constr
_refine_ls_matrix_type full
_refine_ls_number_parameters 1034
_refine_ls_number_reflns 12711
_refine_ls_number_restraints 13
_refine_ls_restrained_S_all 1.004
_refine_ls_R_factor_all 0.0682
_refine_ls_R_factor_gt 0.0618
_refine_ls_shift/su_max 0.001
_refine_ls_shift/su_mean 0.000
_refine_ls_structure_factor_coef Fsqd
_refine_ls_weighting_details 'calc w=1/[\s^2^(Fo^2^)+(0.0750P)^2^+1.4546P] where P=(Fo^2^+2Fc^2^)/3'
_refine_ls_weighting_scheme calc
_refine_ls_wR_factor_gt 0.1509
_refine_ls_wR_factor_ref 0.1556
_reflns_number_gt 10418
_reflns_number_total 12711
_reflns_threshold_expression >2sigma(I)
_cod_data_source_file d2dt00669c2.cif
_cod_data_source_block ni2
_cod_depositor_comments
;
The following automatic conversions were performed:

data item '_refine_ls_hydrogen_treatment' value 'CONSTR' was changed
to 'constr' in accordance with the
/home/data/users/saulius/crontab/automatic-downloads/rss-feeds/RSC/lib/dictionaries/cif_core.dic
dictionary named 'cif_core.dic' version 2.4.2 last updated on
2011-04-26.

Automatic conversion script
Id: cif_fix_values 7556 2019-12-06 15:28:31Z antanas 
;
_cod_original_sg_symbol_H-M 'P 21'
_cod_database_code 7709979

loop_
_symmetry_equiv_pos_as_xyz
'x, y, z'
'-x, y+1/2, -z'

loop_
_atom_site_label
_atom_site_type_symbol
_atom_site_fract_x
_atom_site_fract_y
_atom_site_fract_z
_atom_site_U_iso_or_equiv
_atom_site_adp_type
_atom_site_occupancy
_atom_site_symmetry_multiplicity
_atom_site_calc_flag
_atom_site_refinement_flags
_atom_site_disorder_assembly
_atom_site_disorder_group
Ni1 Ni -1.01580(6) 0.41743(7) -0.38299(5) 0.0800(3) Uani 1 1 d . . .
O1 O -1.1120(3) 0.3230(3) -0.3941(2) 0.0915(12) Uani 1 1 d . . .
N1 N -1.0713(4) 0.4367(4) -0.5016(3) 0.0953(15) Uani 1 1 d . . .
C1 C -1.1674(4) 0.3272(5) -0.4576(4) 0.099(2) Uani 1 1 d . . .
Cl1 Cl -1.26753(12) 0.19693(14) -0.40446(15) 0.1262(7) Uani 1 1 d . . .
Ni2 Ni -0.39501(6) 0.30664(6) -0.11167(6) 0.0802(3) Uani 1 1 d . . .
C2 C -1.2488(5) 0.2739(5) -0.4713(5) 0.111(3) Uani 1 1 d . . .
N2 N -1.0955(3) 0.5260(3) -0.3496(3) 0.0783(11) Uani 1 1 d . . .
O2 O -0.9122(3) 0.5051(3) -0.3674(3) 0.0921(11) Uani 1 1 d . . .
Cl2 Cl -1.3777(2) 0.3530(2) -0.67418(17) 0.1890(15) Uani 1 1 d . . .
O3 O -0.4916(3) 0.2153(3) -0.1003(3) 0.0873(11) Uani 1 1 d . . .
Cl3 Cl -0.76121(12) 0.63596(13) -0.34395(12) 0.1094(5) Uani 1 1 d . . .
N3 N -0.9153(3) 0.3241(3) -0.3984(3) 0.0764(11) Uani 1 1 d . . .
C3 C -1.3110(6) 0.2833(7) -0.5382(6) 0.130(3) Uani 1 1 d . . .
H3 H -1.3642 0.2467 -0.5468 0.156 Uiso 1 1 calc R . .
O4 O -0.3074(2) 0.4061(2) -0.1258(2) 0.0777(9) Uani 1 1 d . . .
Cl4 Cl -1.04571(14) 0.85045(11) -0.30339(11) 0.1083(5) Uani 1 1 d . . .
C4 C -1.2970(6) 0.3451(8) -0.5928(6) 0.131(4) Uani 1 1 d . . .
N4 N -0.9771(3) 0.3807(3) -0.2704(2) 0.0745(11) Uani 1 1 d . . .
Cl5 Cl -0.40131(12) -0.12222(11) -0.22119(10) 0.0967(4) Uani 1 1 d . . .
N5 N -0.3205(3) 0.1938(3) -0.1468(3) 0.0858(13) Uani 1 1 d . . .
C5 C -1.2150(6) 0.3966(6) -0.5843(5) 0.119(3) Uani 1 1 d . . .
Cl6 Cl -0.63881(10) 0.08138(11) -0.09031(10) 0.0959(4) Uani 1 1 d . . .
N6 N -0.3246(3) 0.3174(3) 0.0042(3) 0.0810(12) Uani 1 1 d . . .
C6 C -1.1517(5) 0.3879(5) -0.5155(4) 0.0908(18) Uani 1 1 d . . .
Cl7 Cl -0.18021(10) 0.55552(10) -0.14181(8) 0.0851(4) Uani 1 1 d . . .
N7 N -0.5072(3) 0.3881(3) -0.0949(3) 0.0763(11) Uani 1 1 d . . .
C7 C -1.0508(6) 0.4910(6) -0.5542(4) 0.112(2) Uani 1 1 d . . .
Cl8 Cl -0.07064(12) 0.50692(13) 0.15953(9) 0.1016(5) Uani 1 1 d . . .
N8 N -0.4553(3) 0.3272(3) -0.2247(3) 0.0791(12) Uani 1 1 d . . .
C8 C -1.1114(8) 0.5015(7) -0.6246(5) 0.130(3) Uani 1 1 d . . .
H8 H -1.0955 0.5409 -0.6624 0.156 Uiso 1 1 calc R . .
C9 C -1.1931(9) 0.4544(8) -0.6377(5) 0.139(4) Uani 1 1 d . . .
H9 H -1.2342 0.4623 -0.6840 0.167 Uiso 1 1 calc R . .
C10 C -0.9636(7) 0.5415(6) -0.5407(5) 0.131(3) Uani 1 1 d . . .
H10A H -0.9355 0.5468 -0.5891 0.197 Uiso 1 1 calc R . .
H10B H -0.9192 0.5128 -0.5021 0.197 Uiso 1 1 calc R . .
H10C H -0.9780 0.5986 -0.5221 0.197 Uiso 1 1 calc R . .
C11 C -1.2462(4) 0.4566(5) -0.3356(4) 0.0916(17) Uani 1 1 d . . .
H11A H -1.2809 0.4470 -0.3867 0.137 Uiso 1 1 calc R . .
H11B H -1.2908 0.4649 -0.2978 0.137 Uiso 1 1 calc R . .
H11C H -1.2065 0.4067 -0.3209 0.137 Uiso 1 1 calc R . .
C12 C -1.1854(4) 0.5349(4) -0.3377(3) 0.0815(15) Uani 1 1 d . . .
C13 C -1.2230(4) 0.6153(4) -0.3243(3) 0.0853(16) Uani 1 1 d . . .
H13 H -1.2879 0.6203 -0.3182 0.102 Uiso 1 1 calc R . .
C14 C -1.1680(4) 0.6861(4) -0.3198(3) 0.0863(15) Uani 1 1 d . . .
H14 H -1.1945 0.7405 -0.3111 0.104 Uiso 1 1 calc R . .
C15 C -1.0717(4) 0.6793(4) -0.3280(3) 0.0802(14) Uani 1 1 d . . .
C16 C -1.0380(4) 0.5964(4) -0.3436(3) 0.0773(14) Uani 1 1 d . . .
C17 C -0.9409(4) 0.5799(4) -0.3524(3) 0.0832(14) Uani 1 1 d . . .
C18 C -0.8816(5) 0.6512(5) -0.3414(4) 0.0944(18) Uani 1 1 d . . .
C19 C -0.9139(5) 0.7332(5) -0.3270(4) 0.0936(17) Uani 1 1 d . . .
H19 H -0.8709 0.7798 -0.3221 0.112 Uiso 1 1 calc R . .
C20 C -1.0068(5) 0.7474(4) -0.3198(4) 0.0907(17) Uani 1 1 d . . .
C21 C -0.8849(4) 0.2992(4) -0.4623(3) 0.0799(14) Uani 1 1 d . . .
H21 H -0.9126 0.3235 -0.5094 0.096 Uiso 1 1 calc R . .
C22 C -0.8141(4) 0.2389(4) -0.4649(3) 0.0813(15) Uani 1 1 d . . .
H22 H -0.7935 0.2241 -0.5129 0.098 Uiso 1 1 calc R . .
C23 C -0.7733(4) 0.2004(4) -0.3977(3) 0.0745(13) Uani 1 1 d . . .
C24 C -0.8108(4) 0.2215(3) -0.3279(3) 0.0723(12) Uani 1 1 d . . .
C25 C -0.8804(4) 0.2854(4) -0.3311(3) 0.0734(13) Uani 1 1 d . . .
C26 C -0.9136(4) 0.3153(4) -0.2630(3) 0.0727(12) Uani 1 1 d . . .
C27 C -0.8763(4) 0.2826(4) -0.1895(3) 0.0745(13) Uani 1 1 d . . .
C28 C -0.8151(4) 0.2106(4) -0.1902(3) 0.0795(14) Uani 1 1 d . . .
H28 H -0.7960 0.1819 -0.1430 0.095 Uiso 1 1 calc R . .
C29 C -0.7838(4) 0.1822(4) -0.2541(3) 0.0776(13) Uani 1 1 d . . .
H29 H -0.7423 0.1345 -0.2510 0.093 Uiso 1 1 calc R . .
C30 C -0.9049(4) 0.3233(4) -0.1220(3) 0.0752(13) Uani 1 1 d . . .
C31 C -0.9687(4) 0.3885(4) -0.1332(3) 0.0774(14) Uani 1 1 d . . .
H31 H -0.9891 0.4164 -0.0897 0.093 Uiso 1 1 calc R . .
C32 C -1.0048(4) 0.4150(4) -0.2080(3) 0.0777(13) Uani 1 1 d . . .
H32 H -1.0506 0.4593 -0.2136 0.093 Uiso 1 1 calc R . .
C33 C -0.6899(4) 0.1427(4) -0.4008(3) 0.0781(14) Uani 1 1 d . . .
C34 C -0.6867(4) 0.0871(4) -0.4619(3) 0.0846(15) Uani 1 1 d . . .
H34 H -0.7398 0.0826 -0.4998 0.102 Uiso 1 1 calc R . .
C35 C -0.6080(5) 0.0379(4) -0.4692(4) 0.0914(17) Uani 1 1 d . . .
H35 H -0.6068 0.0006 -0.5120 0.110 Uiso 1 1 calc R . .
C36 C -0.5317(5) 0.0433(5) -0.4138(4) 0.101(2) Uani 1 1 d . . .
H36 H -0.4774 0.0094 -0.4180 0.122 Uiso 1 1 calc R . .
C37 C -0.5340(4) 0.0976(5) -0.3525(4) 0.0904(17) Uani 1 1 d . . .
H37 H -0.4807 0.1009 -0.3146 0.108 Uiso 1 1 calc R . .
C38 C -0.6112(4) 0.1475(4) -0.3444(4) 0.0836(15) Uani 1 1 d . . .
H38 H -0.6115 0.1846 -0.3013 0.100 Uiso 1 1 calc R . .
C39 C -0.8655(4) 0.3010(4) -0.0419(3) 0.0806(14) Uani 1 1 d . . .
C40 C -0.7700(4) 0.2849(4) -0.0231(3) 0.0856(15) Uani 1 1 d . . .
H40 H -0.7297 0.2822 -0.0626 0.103 Uiso 1 1 calc R . .
C41 C -0.7329(5) 0.2725(5) 0.0550(4) 0.0983(19) Uani 1 1 d . . .
H41 H -0.6677 0.2620 0.0684 0.118 Uiso 1 1 calc R . .
C42 C -0.7925(6) 0.2760(5) 0.1108(4) 0.105(2) Uani 1 1 d . . .
H42 H -0.7681 0.2670 0.1632 0.126 Uiso 1 1 calc R . .
C43 C -0.8871(6) 0.2921(5) 0.0928(4) 0.106(2) Uani 1 1 d . . .
H43 H -0.9272 0.2952 0.1323 0.127 Uiso 1 1 calc R . .
C44 C -0.9231(5) 0.3038(4) 0.0164(4) 0.0903(16) Uani 1 1 d . . .
H44 H -0.9885 0.3140 0.0037 0.108 Uiso 1 1 calc R . .
C45 C -0.1680(5) 0.2560(5) -0.1631(6) 0.125(3) Uani 1 1 d . . .
H45A H -0.2003 0.3078 -0.1840 0.188 Uiso 1 1 calc R . .
H45B H -0.1162 0.2424 -0.1931 0.188 Uiso 1 1 calc R . .
H45C H -0.1430 0.2657 -0.1091 0.188 Uiso 1 1 calc R . .
C46 C -0.2363(4) 0.1827(4) -0.1679(4) 0.0948(18) Uani 1 1 d . . .
C47 C -0.2086(5) 0.1039(5) -0.1972(4) 0.0954(18) Uani 1 1 d . . .
H47 H -0.1478 0.0986 -0.2134 0.114 Uiso 1 1 calc R . .
C48 C -0.2669(4) 0.0357(4) -0.2025(4) 0.0887(16) Uani 1 1 d . . .
H48 H -0.2470 -0.0177 -0.2210 0.106 Uiso 1 1 calc R . .
C49 C -0.3572(4) 0.0450(4) -0.1804(3) 0.0827(15) Uani 1 1 d . . .
C50 C -0.3814(4) 0.1247(4) -0.1516(3) 0.0800(14) Uani 1 1 d . . .
C51 C -0.4719(4) 0.1418(4) -0.1249(3) 0.0805(14) Uani 1 1 d . . .
C52 C -0.5332(4) 0.0712(4) -0.1289(3) 0.0844(15) Uani 1 1 d . . .
C53 C -0.5112(4) -0.0082(4) -0.1585(3) 0.0844(15) Uani 1 1 d . . .
H53 H -0.5559 -0.0535 -0.1607 0.101 Uiso 1 1 calc R . .
C54 C -0.4260(4) -0.0215(4) -0.1843(3) 0.0828(15) Uani 1 1 d . . .
C55 C -0.4057(6) 0.2050(6) 0.0647(5) 0.121(3) Uani 1 1 d . . .
H55A H -0.4094 0.1825 0.1167 0.182 Uiso 1 1 calc R . .
H55B H -0.3873 0.1590 0.0314 0.182 Uiso 1 1 calc R . .
H55C H -0.4672 0.2277 0.0436 0.182 Uiso 1 1 calc R . .
C56 C -0.3346(4) 0.2745(4) 0.0685(4) 0.0886(16) Uani 1 1 d . . .
C57 C -0.2806(5) 0.2957(5) 0.1388(4) 0.0966(18) Uani 1 1 d . . .
H57 H -0.2900 0.2648 0.1842 0.116 Uiso 1 1 calc R . .
C58 C -0.2160(5) 0.3589(4) 0.1430(4) 0.0898(16) Uani 1 1 d . . .
H58 H -0.1794 0.3711 0.1907 0.108 Uiso 1 1 calc R . .
C59 C -0.2028(4) 0.4065(4) 0.0774(3) 0.0794(13) Uani 1 1 d . . .
C60 C -0.2597(4) 0.3834(4) 0.0078(3) 0.0759(13) Uani 1 1 d . . .
C61 C -0.2548(4) 0.4301(4) -0.0627(3) 0.0730(12) Uani 1 1 d . . .
C62 C -0.1914(4) 0.4958(4) -0.0588(3) 0.0785(13) Uani 1 1 d . . .
C63 C -0.1361(4) 0.5214(4) 0.0100(3) 0.0806(14) Uani 1 1 d . . .
H63 H -0.0959 0.5698 0.0101 0.097 Uiso 1 1 calc R . .
C64 C -0.1409(4) 0.4761(4) 0.0757(3) 0.0827(15) Uani 1 1 d . . .
C65 C -0.5293(4) 0.4203(4) -0.0298(3) 0.0781(13) Uani 1 1 d . . .
H65 H -0.4862 0.4128 0.0154 0.094 Uiso 1 1 calc R . .
C66 C -0.6119(4) 0.4647(4) -0.0235(3) 0.0773(14) Uani 1 1 d . . .
H66 H -0.6234 0.4876 0.0249 0.093 Uiso 1 1 calc R . .
C67 C -0.6783(4) 0.4756(4) -0.0880(3) 0.0766(13) Uani 1 1 d . . .
C68 C -0.6576(3) 0.4389(4) -0.1574(3) 0.0731(13) Uani 1 1 d . . .
C69 C -0.5697(3) 0.3972(3) -0.1594(3) 0.0728(12) Uani 1 1 d . . .
C70 C -0.5401(3) 0.3673(3) -0.2296(3) 0.0729(12) Uani 1 1 d . . .
C71 C -0.5974(3) 0.3803(4) -0.3011(3) 0.0742(12) Uani 1 1 d . . .
C72 C -0.6907(3) 0.4134(4) -0.2966(3) 0.0752(13) Uani 1 1 d . . .
H72 H -0.7334 0.4167 -0.3424 0.090 Uiso 1 1 calc R . .
C73 C -0.7189(3) 0.4393(4) -0.2307(3) 0.0737(13) Uani 1 1 d . . .
H73 H -0.7817 0.4591 -0.2312 0.088 Uiso 1 1 calc R . .
C74 C -0.5584(4) 0.3601(4) -0.3688(3) 0.0795(14) Uani 1 1 d . . .
C75 C -0.4686(4) 0.3235(4) -0.3615(4) 0.0873(16) Uani 1 1 d . . .
H75 H -0.4400 0.3096 -0.4064 0.105 Uiso 1 1 calc R . .
C76 C -0.4210(4) 0.3074(4) -0.2887(4) 0.0821(14) Uani 1 1 d . . .
H76 H -0.3609 0.2809 -0.2853 0.099 Uiso 1 1 calc R . .
C77 C -0.6080(4) 0.3742(4) -0.4487(3) 0.0807(14) Uani 1 1 d . . .
C78 C -0.6013(4) 0.3145(4) -0.5053(4) 0.0854(15) Uani 1 1 d . . .
H78 H -0.5655 0.2641 -0.4932 0.102 Uiso 1 1 calc R . .
C79 C -0.6452(4) 0.3256(5) -0.5793(4) 0.0946(18) Uani 1 1 d . . .
H79 H -0.6398 0.2836 -0.6180 0.114 Uiso 1 1 calc R . .
C80 C -0.6976(5) 0.3999(6) -0.5961(4) 0.102(2) Uani 1 1 d . . .
H80 H -0.7285 0.4085 -0.6468 0.123 Uiso 1 1 calc R . .
C81 C -0.7054(4) 0.4606(5) -0.5409(4) 0.0950(18) Uani 1 1 d . . .
H81 H -0.7421 0.5105 -0.5529 0.114 Uiso 1 1 calc R . .
C82 C -0.6599(4) 0.4491(4) -0.4679(4) 0.0876(16) Uani 1 1 d . . .
H82 H -0.6634 0.4922 -0.4300 0.105 Uiso 1 1 calc R . .
C83 C -0.7654(4) 0.5242(4) -0.0789(3) 0.0769(13) Uani 1 1 d . . .
C84 C -0.8039(4) 0.5834(4) -0.1345(3) 0.0781(13) Uani 1 1 d . . .
H84 H -0.7750 0.5926 -0.1801 0.094 Uiso 1 1 calc R . .
C85 C -0.8831(4) 0.6276(5) -0.1224(4) 0.0924(17) Uani 1 1 d . . .
H85 H -0.9101 0.6662 -0.1609 0.111 Uiso 1 1 calc R . .
C86 C -0.9239(4) 0.6178(4) -0.0567(4) 0.0935(18) Uani 1 1 d . . .
H86 H -0.9778 0.6509 -0.0492 0.112 Uiso 1 1 calc R . .
C87 C -0.8886(4) 0.5609(4) -0.0013(4) 0.0855(15) Uani 1 1 d . . .
H87 H -0.9178 0.5534 0.0444 0.103 Uiso 1 1 calc R . .
C88 C -0.8101(4) 0.5149(4) -0.0130(3) 0.0796(14) Uani 1 1 d . . .
H88 H -0.7854 0.4751 0.0253 0.096 Uiso 1 1 calc R . .
O5 O -0.4068(3) 0.5283(3) -0.2098(3) 0.1046(13) Uani 1 1 d . . .
O6 O -0.5091(9) 0.6255(9) -0.3638(7) 0.263(5) Uani 1 1 d . . .
H5B H -0.3633 0.5004 -0.1910 0.394 Uiso 1 1 d R . .
H6B H -0.5345 0.6776 -0.3647 0.394 Uiso 1 1 d R . .
C89 C -0.4300(6) 0.5893(6) -0.1609(6) 0.131(3) Uani 1 1 d U . .
H89A H -0.3763 0.6004 -0.1219 0.197 Uiso 1 1 calc R . .
H89B H -0.4837 0.5698 -0.1354 0.197 Uiso 1 1 calc R . .
H89C H -0.4469 0.6420 -0.1897 0.197 Uiso 1 1 calc R . .
C90 C -0.4668(8) 0.5500(8) -0.3564(6) 0.150(3) Uani 1 1 d U . .
H90A H -0.3993 0.5573 -0.3590 0.225 Uiso 1 1 calc R . .
H90B H -0.4933 0.5121 -0.3981 0.225 Uiso 1 1 calc R . .
H90C H -0.4766 0.5248 -0.3065 0.225 Uiso 1 1 calc R . .

loop_
_atom_site_aniso_label
_atom_site_aniso_U_11
_atom_site_aniso_U_22
_atom_site_aniso_U_33
_atom_site_aniso_U_23
_atom_site_aniso_U_13
_atom_site_aniso_U_12
Ni1 0.0777(5) 0.0824(6) 0.0798(5) 0.0020(5) 0.0088(4) 0.0050(5)
O1 0.082(2) 0.090(3) 0.098(3) -0.012(2) -0.005(2) 0.009(2)
N1 0.109(4) 0.100(4) 0.078(3) -0.001(3) 0.015(3) 0.030(3)
C1 0.080(3) 0.109(5) 0.103(4) -0.038(4) -0.002(3) 0.021(4)
Cl1 0.0894(10) 0.1065(14) 0.185(2) -0.0464(14) 0.0237(11) -0.0089(10)
Ni2 0.0689(5) 0.0702(6) 0.1004(6) 0.0003(5) 0.0051(4) 0.0024(4)
C2 0.091(4) 0.115(6) 0.124(5) -0.051(5) -0.009(4) 0.030(4)
N2 0.078(3) 0.079(3) 0.079(3) 0.004(2) 0.010(2) -0.003(2)
O2 0.077(2) 0.090(3) 0.111(3) 0.005(2) 0.017(2) -0.003(2)
Cl2 0.162(2) 0.229(3) 0.1539(19) -0.080(2) -0.0754(17) 0.086(2)
O3 0.074(2) 0.072(2) 0.115(3) -0.003(2) 0.009(2) 0.0023(19)
Cl3 0.0886(9) 0.1029(12) 0.1383(14) 0.0230(11) 0.0193(9) -0.0156(9)
N3 0.077(2) 0.077(3) 0.076(3) 0.004(2) 0.013(2) 0.001(2)
C3 0.091(5) 0.144(8) 0.149(7) -0.068(7) -0.007(5) 0.032(5)
O4 0.0733(19) 0.076(2) 0.083(2) -0.0014(19) 0.0050(16) -0.0011(18)
Cl4 0.1345(14) 0.0753(9) 0.1179(12) 0.0005(9) 0.0266(10) -0.0040(9)
C4 0.105(5) 0.149(8) 0.127(7) -0.064(6) -0.039(5) 0.048(6)
N4 0.066(2) 0.079(3) 0.078(3) 0.000(2) 0.0064(18) -0.003(2)
Cl5 0.1071(10) 0.0793(9) 0.1013(10) -0.0115(8) 0.0023(8) -0.0013(8)
N5 0.075(3) 0.072(3) 0.107(3) 0.002(3) -0.003(2) 0.000(2)
C5 0.133(6) 0.124(7) 0.095(5) -0.028(5) -0.012(4) 0.061(5)
Cl6 0.0777(7) 0.0867(10) 0.1226(12) 0.0126(9) 0.0091(7) -0.0037(7)
N6 0.072(2) 0.070(3) 0.101(3) 0.011(2) 0.013(2) 0.005(2)
C6 0.093(4) 0.097(5) 0.079(3) -0.021(3) -0.002(3) 0.027(4)
Cl7 0.0849(8) 0.0836(9) 0.0882(8) 0.0009(7) 0.0159(6) -0.0061(7)
N7 0.074(2) 0.066(3) 0.087(3) 0.001(2) 0.003(2) 0.004(2)
C7 0.132(6) 0.122(6) 0.086(4) 0.011(4) 0.038(4) 0.046(5)
Cl8 0.0992(10) 0.1100(12) 0.0914(9) -0.0084(9) -0.0063(7) -0.0019(9)
N8 0.067(2) 0.071(3) 0.100(3) -0.008(2) 0.011(2) -0.001(2)
C8 0.164(8) 0.125(7) 0.103(6) 0.007(5) 0.030(6) 0.069(7)
C9 0.168(9) 0.154(9) 0.089(5) -0.020(6) -0.011(6) 0.087(8)
C10 0.142(7) 0.144(8) 0.116(6) 0.027(5) 0.048(5) 0.025(6)
C11 0.079(3) 0.094(4) 0.103(4) -0.012(3) 0.017(3) 0.001(3)
C12 0.080(3) 0.087(4) 0.078(3) 0.002(3) 0.009(3) 0.001(3)
C13 0.080(3) 0.090(4) 0.085(4) 0.000(3) 0.007(3) 0.014(3)
C14 0.097(4) 0.077(4) 0.084(4) 0.010(3) 0.009(3) 0.013(3)
C15 0.097(4) 0.077(4) 0.067(3) 0.009(3) 0.013(3) 0.002(3)
C16 0.082(3) 0.080(4) 0.070(3) 0.004(3) 0.009(2) -0.001(3)
C17 0.087(3) 0.077(4) 0.088(4) 0.004(3) 0.017(3) -0.002(3)
C18 0.089(4) 0.096(5) 0.099(4) 0.023(4) 0.019(3) -0.001(4)
C19 0.098(4) 0.084(4) 0.099(4) 0.012(3) 0.013(3) -0.018(4)
C20 0.118(5) 0.073(4) 0.081(4) 0.011(3) 0.012(3) 0.001(4)
C21 0.078(3) 0.085(4) 0.078(3) 0.010(3) 0.014(2) 0.005(3)
C22 0.081(3) 0.085(4) 0.080(3) 0.001(3) 0.016(3) 0.002(3)
C23 0.075(3) 0.071(3) 0.078(3) 0.001(3) 0.010(2) -0.006(3)
C24 0.076(3) 0.059(3) 0.081(3) -0.003(2) 0.010(2) -0.008(2)
C25 0.072(3) 0.070(3) 0.079(3) 0.001(3) 0.010(2) -0.007(2)
C26 0.073(3) 0.068(3) 0.077(3) 0.000(3) 0.010(2) -0.005(3)
C27 0.075(3) 0.072(3) 0.077(3) 0.002(3) 0.011(2) -0.006(3)
C28 0.084(3) 0.073(3) 0.082(3) 0.007(3) 0.012(3) -0.001(3)
C29 0.082(3) 0.068(3) 0.084(3) 0.001(3) 0.012(3) 0.001(3)
C30 0.077(3) 0.069(3) 0.080(3) 0.000(3) 0.011(2) -0.008(3)
C31 0.079(3) 0.080(4) 0.075(3) -0.007(3) 0.016(2) -0.008(3)
C32 0.072(3) 0.082(4) 0.081(3) 0.003(3) 0.015(2) -0.001(3)
C33 0.078(3) 0.079(3) 0.079(3) 0.003(3) 0.017(3) -0.003(3)
C34 0.090(4) 0.085(4) 0.081(3) 0.001(3) 0.023(3) 0.002(3)
C35 0.101(4) 0.087(4) 0.089(4) -0.010(3) 0.024(3) 0.004(3)
C36 0.084(4) 0.102(5) 0.121(5) 0.008(4) 0.025(4) 0.020(4)
C37 0.079(3) 0.096(5) 0.095(4) 0.007(4) 0.007(3) 0.011(3)
C38 0.087(3) 0.079(4) 0.086(4) 0.000(3) 0.010(3) -0.001(3)
C39 0.098(4) 0.069(3) 0.075(3) 0.002(3) 0.006(3) -0.013(3)
C40 0.091(4) 0.079(4) 0.085(4) -0.001(3) 0.001(3) -0.007(3)
C41 0.109(4) 0.088(4) 0.093(4) 0.009(3) -0.010(3) -0.013(4)
C42 0.130(6) 0.104(5) 0.077(4) 0.006(4) 0.001(4) -0.029(5)
C43 0.136(6) 0.105(5) 0.078(4) -0.010(4) 0.021(4) -0.032(5)
C44 0.110(4) 0.075(4) 0.088(4) -0.003(3) 0.018(3) -0.022(3)
C45 0.074(4) 0.101(5) 0.200(9) -0.010(5) 0.015(4) -0.006(4)
C46 0.072(3) 0.080(4) 0.131(5) -0.005(4) 0.004(3) -0.004(3)
C47 0.081(3) 0.091(5) 0.113(5) -0.001(4) 0.008(3) 0.008(3)
C48 0.088(4) 0.073(4) 0.103(4) -0.009(3) 0.001(3) 0.005(3)
C49 0.081(3) 0.081(4) 0.083(3) -0.002(3) -0.004(3) 0.001(3)
C50 0.076(3) 0.072(3) 0.089(4) 0.004(3) -0.005(3) 0.001(3)
C51 0.078(3) 0.075(4) 0.086(3) 0.008(3) -0.002(3) 0.000(3)
C52 0.085(3) 0.078(4) 0.087(4) 0.010(3) -0.003(3) -0.002(3)
C53 0.085(3) 0.084(4) 0.081(3) 0.006(3) -0.005(3) -0.008(3)
C54 0.092(4) 0.072(3) 0.082(3) 0.005(3) 0.001(3) 0.004(3)
C55 0.116(5) 0.113(6) 0.131(6) 0.039(5) 0.006(4) -0.024(5)
C56 0.084(4) 0.081(4) 0.101(4) 0.011(3) 0.012(3) 0.004(3)
C57 0.113(5) 0.084(4) 0.093(4) 0.019(3) 0.013(3) 0.013(4)
C58 0.094(4) 0.087(4) 0.089(4) 0.007(3) 0.012(3) 0.010(3)
C59 0.073(3) 0.081(4) 0.085(3) 0.003(3) 0.010(2) 0.006(3)
C60 0.072(3) 0.074(3) 0.082(3) 0.001(3) 0.009(2) 0.006(3)
C61 0.070(3) 0.068(3) 0.082(3) -0.004(3) 0.011(2) 0.007(3)
C62 0.072(3) 0.076(3) 0.087(3) -0.001(3) 0.010(2) 0.006(3)
C63 0.068(3) 0.084(4) 0.090(4) -0.008(3) 0.010(3) -0.001(3)
C64 0.076(3) 0.086(4) 0.085(4) -0.006(3) 0.003(3) 0.008(3)
C65 0.074(3) 0.077(3) 0.083(3) -0.004(3) 0.005(2) 0.005(3)
C66 0.076(3) 0.077(3) 0.079(3) -0.006(3) 0.009(2) -0.002(3)
C67 0.068(3) 0.069(3) 0.093(4) 0.000(3) 0.008(2) -0.008(2)
C68 0.066(3) 0.068(3) 0.086(3) 0.003(3) 0.011(2) -0.006(2)
C69 0.065(3) 0.067(3) 0.086(3) 0.004(3) 0.007(2) -0.001(2)
C70 0.068(3) 0.062(3) 0.089(3) 0.000(3) 0.009(2) -0.001(2)
C71 0.071(3) 0.065(3) 0.087(3) -0.003(3) 0.011(2) -0.005(2)
C72 0.066(3) 0.072(3) 0.088(3) -0.002(3) 0.009(2) -0.006(3)
C73 0.061(2) 0.067(3) 0.094(3) 0.004(3) 0.010(2) -0.001(2)
C74 0.078(3) 0.073(3) 0.090(4) 0.001(3) 0.015(3) -0.011(3)
C75 0.081(3) 0.082(4) 0.100(4) -0.010(3) 0.013(3) 0.001(3)
C76 0.067(3) 0.081(4) 0.098(4) -0.007(3) 0.011(3) 0.002(3)
C77 0.067(3) 0.092(4) 0.084(3) 0.001(3) 0.015(2) -0.004(3)
C78 0.076(3) 0.089(4) 0.093(4) 0.003(3) 0.018(3) -0.004(3)
C79 0.088(4) 0.105(5) 0.092(4) 0.001(4) 0.016(3) -0.009(4)
C80 0.089(4) 0.125(6) 0.093(4) 0.008(4) 0.016(3) -0.015(4)
C81 0.087(4) 0.102(5) 0.097(4) 0.026(4) 0.015(3) 0.006(3)
C82 0.087(4) 0.081(4) 0.097(4) 0.006(3) 0.020(3) -0.001(3)
C83 0.070(3) 0.069(3) 0.091(4) -0.010(3) 0.009(3) -0.005(3)
C84 0.073(3) 0.069(3) 0.092(4) -0.006(3) 0.009(3) -0.002(3)
C85 0.077(3) 0.084(4) 0.116(5) -0.001(4) 0.009(3) 0.004(3)
C86 0.072(3) 0.087(4) 0.123(5) -0.005(4) 0.015(3) 0.012(3)
C87 0.074(3) 0.091(4) 0.092(4) -0.006(3) 0.012(3) 0.005(3)
C88 0.074(3) 0.074(3) 0.090(3) -0.005(3) 0.008(3) -0.005(3)
O5 0.095(3) 0.094(3) 0.125(4) 0.000(3) 0.011(2) 0.008(2)
O6 0.286(13) 0.228(12) 0.270(13) 0.004(10) 0.011(11) 0.037(11)
C89 0.112(5) 0.112(5) 0.175(7) 0.003(5) 0.038(5) 0.012(5)
C90 0.176(7) 0.141(7) 0.131(6) 0.017(5) 0.012(5) 0.043(6)

loop_
_atom_type_symbol
_atom_type_description
_atom_type_scat_dispersion_real
_atom_type_scat_dispersion_imag
_atom_type_scat_source
C C 0.0181 0.0091 'International Tables Vol C Tables 4.2.6.8 and 6.1.1.4'
H H 0.0000 0.0000 'International Tables Vol C Tables 4.2.6.8 and 6.1.1.4'
Cl Cl 0.3639 0.7018 'International Tables Vol C Tables 4.2.6.8 and 6.1.1.4'
N N 0.0311 0.0180 'International Tables Vol C Tables 4.2.6.8 and 6.1.1.4'
Ni Ni -3.0029 0.5091 'International Tables Vol C Tables 4.2.6.8 and 6.1.1.4'
O O 0.0492 0.0322 'International Tables Vol C Tables 4.2.6.8 and 6.1.1.4'

loop_
_geom_angle_atom_site_label_1
_geom_angle_atom_site_label_2
_geom_angle_atom_site_label_3
_geom_angle
_geom_angle_site_symmetry_1
_geom_angle_site_symmetry_3
_geom_angle_publ_flag
O1 Ni1 O2 175.38(18) . . ?
O1 Ni1 N4 89.55(18) . . ?
O2 Ni1 N4 87.09(17) . . ?
O1 Ni1 N3 87.11(18) . . ?
O2 Ni1 N3 89.17(18) . . ?
N4 Ni1 N3 79.44(18) . . ?
O1 Ni1 N1 80.7(2) . . ?
O2 Ni1 N1 102.6(2) . . ?
N4 Ni1 N1 170.2(2) . . ?
N3 Ni1 N1 98.96(19) . . ?
O1 Ni1 N2 102.97(17) . . ?
O2 Ni1 N2 80.38(18) . . ?
N4 Ni1 N2 92.99(18) . . ?
N3 Ni1 N2 167.44(18) . . ?
N1 Ni1 N2 90.17(18) . . ?
C1 O1 Ni1 113.1(5) . . ?
C7 N1 C6 119.2(7) . . ?
C7 N1 Ni1 132.7(6) . . ?
C6 N1 Ni1 107.4(4) . . ?
O1 C1 C6 120.8(6) . . ?
O1 C1 C2 121.6(8) . . ?
C6 C1 C2 117.6(6) . . ?
O3 Ni2 O4 174.84(16) . . ?
O3 Ni2 N8 89.44(18) . . ?
O4 Ni2 N8 87.71(16) . . ?
O3 Ni2 N7 82.53(17) . . ?
O4 Ni2 N7 92.68(17) . . ?
N8 Ni2 N7 78.48(18) . . ?
O3 Ni2 N6 102.31(18) . . ?
O4 Ni2 N6 80.02(16) . . ?
N8 Ni2 N6 166.30(19) . . ?
N7 Ni2 N6 95.89(18) . . ?
O3 Ni2 N5 79.60(18) . . ?
O4 Ni2 N5 104.75(16) . . ?
N8 Ni2 N5 91.12(19) . . ?
N7 Ni2 N5 159.40(18) . . ?
N6 Ni2 N5 97.86(18) . . ?
C3 C2 C1 120.5(9) . . ?
C3 C2 Cl1 120.6(7) . . ?
C1 C2 Cl1 118.9(6) . . ?
C12 N2 C16 119.1(5) . . ?
C12 N2 Ni1 132.2(4) . . ?
C16 N2 Ni1 108.6(3) . . ?
C17 O2 Ni1 113.7(4) . . ?
C51 O3 Ni2 115.2(4) . . ?
C21 N3 C25 118.7(5) . . ?
C21 N3 Ni1 128.6(4) . . ?
C25 N3 Ni1 112.8(4) . . ?
C4 C3 C2 121.3(9) . . ?
C4 C3 H3 119.3 . . ?
C2 C3 H3 119.3 . . ?
C61 O4 Ni2 114.7(3) . . ?
C3 C4 C5 120.6(8) . . ?
C3 C4 Cl2 118.5(9) . . ?
C5 C4 Cl2 120.7(10) . . ?
C32 N4 C26 119.3(5) . . ?
C32 N4 Ni1 127.1(4) . . ?
C26 N4 Ni1 113.6(3) . . ?
C46 N5 C50 118.2(5) . . ?
C46 N5 Ni2 132.8(4) . . ?
C50 N5 Ni2 108.8(4) . . ?
C9 C5 C4 124.0(9) . . ?
C9 C5 C6 117.9(9) . . ?
C4 C5 C6 118.1(9) . . ?
C56 N6 C60 118.4(5) . . ?
C56 N6 Ni2 131.8(4) . . ?
C60 N6 Ni2 109.7(4) . . ?
N1 C6 C5 122.1(8) . . ?
N1 C6 C1 116.2(5) . . ?
C5 C6 C1 121.7(8) . . ?
C65 N7 C69 118.3(4) . . ?
C65 N7 Ni2 128.3(4) . . ?
C69 N7 Ni2 112.8(4) . . ?
N1 C7 C8 120.9(9) . . ?
N1 C7 C10 119.5(7) . . ?
C8 C7 C10 119.6(8) . . ?
C76 N8 C70 118.5(5) . . ?
C76 N8 Ni2 128.1(4) . . ?
C70 N8 Ni2 113.4(4) . . ?
C9 C8 C7 120.0(9) . . ?
C9 C8 H8 120.0 . . ?
C7 C8 H8 120.0 . . ?
C5 C9 C8 120.0(9) . . ?
C5 C9 H9 120.0 . . ?
C8 C9 H9 120.0 . . ?
C7 C10 H10A 109.5 . . ?
C7 C10 H10B 109.5 . . ?
H10A C10 H10B 109.5 . . ?
C7 C10 H10C 109.5 . . ?
H10A C10 H10C 109.5 . . ?
H10B C10 H10C 109.5 . . ?
C12 C11 H11A 109.5 . . ?
C12 C11 H11B 109.5 . . ?
H11A C11 H11B 109.5 . . ?
C12 C11 H11C 109.5 . . ?
H11A C11 H11C 109.5 . . ?
H11B C11 H11C 109.5 . . ?
N2 C12 C13 121.1(6) . . ?
N2 C12 C11 119.4(6) . . ?
C13 C12 C11 119.4(5) . . ?
C14 C13 C12 120.7(6) . . ?
C14 C13 H13 119.6 . . ?
C12 C13 H13 119.6 . . ?
C13 C14 C15 120.1(6) . . ?
C13 C14 H14 119.9 . . ?
C15 C14 H14 119.9 . . ?
C14 C15 C20 125.1(6) . . ?
C14 C15 C16 116.6(6) . . ?
C20 C15 C16 118.2(6) . . ?
N2 C16 C15 122.2(5) . . ?
N2 C16 C17 115.3(5) . . ?
C15 C16 C17 122.5(6) . . ?
O2 C17 C18 123.5(6) . . ?
O2 C17 C16 121.6(6) . . ?
C18 C17 C16 114.9(6) . . ?
C19 C18 C17 123.1(6) . . ?
C19 C18 Cl3 118.7(5) . . ?
C17 C18 Cl3 118.3(6) . . ?
C20 C19 C18 120.8(6) . . ?
C20 C19 H19 119.6 . . ?
C18 C19 H19 119.6 . . ?
C19 C20 C15 120.4(6) . . ?
C19 C20 Cl4 119.9(5) . . ?
C15 C20 Cl4 119.7(5) . . ?
N3 C21 C22 123.3(5) . . ?
N3 C21 H21 118.3 . . ?
C22 C21 H21 118.3 . . ?
C23 C22 C21 120.2(5) . . ?
C23 C22 H22 119.9 . . ?
C21 C22 H22 119.9 . . ?
C22 C23 C24 117.4(5) . . ?
C22 C23 C33 119.1(5) . . ?
C24 C23 C33 123.4(5) . . ?
C25 C24 C23 117.8(5) . . ?
C25 C24 C29 116.9(5) . . ?
C23 C24 C29 125.3(5) . . ?
N3 C25 C24 122.3(5) . . ?
N3 C25 C26 117.0(5) . . ?
C24 C25 C26 120.6(5) . . ?
N4 C26 C25 117.1(5) . . ?
N4 C26 C27 121.9(5) . . ?
C25 C26 C27 120.8(5) . . ?
C26 C27 C28 116.1(5) . . ?
C26 C27 C30 117.8(5) . . ?
C28 C27 C30 126.1(5) . . ?
C29 C28 C27 122.7(5) . . ?
C29 C28 H28 118.7 . . ?
C27 C28 H28 118.7 . . ?
C28 C29 C24 121.9(5) . . ?
C28 C29 H29 119.1 . . ?
C24 C29 H29 119.1 . . ?
C31 C30 C27 117.5(5) . . ?
C31 C30 C39 118.8(5) . . ?
C27 C30 C39 123.6(5) . . ?
C30 C31 C32 121.2(5) . . ?
C30 C31 H31 119.4 . . ?
C32 C31 H31 119.4 . . ?
N4 C32 C31 122.3(5) . . ?
N4 C32 H32 118.9 . . ?
C31 C32 H32 118.9 . . ?
C34 C33 C38 118.5(6) . . ?
C34 C33 C23 120.3(5) . . ?
C38 C33 C23 121.1(5) . . ?
C33 C34 C35 121.5(6) . . ?
C33 C34 H34 119.2 . . ?
C35 C34 H34 119.2 . . ?
C36 C35 C34 119.4(6) . . ?
C36 C35 H35 120.3 . . ?
C34 C35 H35 120.3 . . ?
C37 C36 C35 119.8(6) . . ?
C37 C36 H36 120.1 . . ?
C35 C36 H36 120.1 . . ?
C36 C37 C38 121.8(6) . . ?
C36 C37 H37 119.1 . . ?
C38 C37 H37 119.1 . . ?
C37 C38 C33 119.0(6) . . ?
C37 C38 H38 120.5 . . ?
C33 C38 H38 120.5 . . ?
C44 C39 C40 119.1(5) . . ?
C44 C39 C30 119.4(6) . . ?
C40 C39 C30 121.2(5) . . ?
C39 C40 C41 119.9(6) . . ?
C39 C40 H40 120.0 . . ?
C41 C40 H40 120.0 . . ?
C42 C41 C40 119.0(7) . . ?
C42 C41 H41 120.5 . . ?
C40 C41 H41 120.5 . . ?
C41 C42 C43 121.5(6) . . ?
C41 C42 H42 119.3 . . ?
C43 C42 H42 119.3 . . ?
C42 C43 C44 119.3(6) . . ?
C42 C43 H43 120.3 . . ?
C44 C43 H43 120.3 . . ?
C43 C44 C39 121.2(7) . . ?
C43 C44 H44 119.4 . . ?
C39 C44 H44 119.4 . . ?
C46 C45 H45A 109.5 . . ?
C46 C45 H45B 109.5 . . ?
H45A C45 H45B 109.5 . . ?
C46 C45 H45C 109.5 . . ?
H45A C45 H45C 109.5 . . ?
H45B C45 H45C 109.5 . . ?
N5 C46 C47 121.6(6) . . ?
N5 C46 C45 119.8(6) . . ?
C47 C46 C45 118.5(6) . . ?
C48 C47 C46 121.1(6) . . ?
C48 C47 H47 119.5 . . ?
C46 C47 H47 119.5 . . ?
C47 C48 C49 118.9(6) . . ?
C47 C48 H48 120.5 . . ?
C49 C48 H48 120.5 . . ?
C48 C49 C50 117.8(6) . . ?
C48 C49 C54 124.5(6) . . ?
C50 C49 C54 117.7(5) . . ?
N5 C50 C49 122.3(5) . . ?
N5 C50 C51 114.6(5) . . ?
C49 C50 C51 123.0(6) . . ?
O3 C51 C52 124.4(6) . . ?
O3 C51 C50 121.1(5) . . ?
C52 C51 C50 114.5(6) . . ?
C53 C52 C51 123.4(6) . . ?
C53 C52 Cl6 118.1(5) . . ?
C51 C52 Cl6 118.4(5) . . ?
C54 C53 C52 120.4(6) . . ?
C54 C53 H53 119.8 . . ?
C52 C53 H53 119.8 . . ?
C53 C54 C49 120.9(6) . . ?
C53 C54 Cl5 118.9(5) . . ?
C49 C54 Cl5 120.2(5) . . ?
C56 C55 H55A 109.5 . . ?
C56 C55 H55B 109.5 . . ?
H55A C55 H55B 109.5 . . ?
C56 C55 H55C 109.5 . . ?
H55A C55 H55C 109.5 . . ?
H55B C55 H55C 109.5 . . ?
N6 C56 C57 120.8(6) . . ?
N6 C56 C55 118.2(6) . . ?
C57 C56 C55 120.9(6) . . ?
C58 C57 C56 121.4(6) . . ?
C58 C57 H57 119.3 . . ?
C56 C57 H57 119.3 . . ?
C57 C58 C59 120.2(6) . . ?
C57 C58 H58 119.9 . . ?
C59 C58 H58 119.9 . . ?
C58 C59 C64 125.2(6) . . ?
C58 C59 C60 116.4(6) . . ?
C64 C59 C60 118.4(5) . . ?
N6 C60 C59 122.7(5) . . ?
N6 C60 C61 116.0(5) . . ?
C59 C60 C61 121.3(5) . . ?
O4 C61 C62 124.5(5) . . ?
O4 C61 C60 119.5(5) . . ?
C62 C61 C60 116.0(5) . . ?
C61 C62 C63 123.8(5) . . ?
C61 C62 Cl7 119.0(4) . . ?
C63 C62 Cl7 117.1(5) . . ?
C64 C63 C62 119.4(6) . . ?
C64 C63 H63 120.3 . . ?
C62 C63 H63 120.3 . . ?
C63 C64 C59 121.1(5) . . ?
C63 C64 Cl8 118.9(5) . . ?
C59 C64 Cl8 119.9(5) . . ?
N7 C65 C66 123.7(5) . . ?
N7 C65 H65 118.2 . . ?
C66 C65 H65 118.2 . . ?
C65 C66 C67 120.2(5) . . ?
C65 C66 H66 119.9 . . ?
C67 C66 H66 119.9 . . ?
C66 C67 C68 117.0(5) . . ?
C66 C67 C83 118.5(5) . . ?
C68 C67 C83 124.6(5) . . ?
C67 C68 C69 119.2(5) . . ?
C67 C68 C73 125.9(5) . . ?
C69 C68 C73 114.9(5) . . ?
N7 C69 C68 121.6(5) . . ?
N7 C69 C70 116.5(4) . . ?
C68 C69 C70 121.8(5) . . ?
N8 C70 C69 116.8(5) . . ?
N8 C70 C71 122.5(5) . . ?
C69 C70 C71 120.6(5) . . ?
C74 C71 C70 117.5(5) . . ?
C74 C71 C72 126.2(5) . . ?
C70 C71 C72 116.3(5) . . ?
C73 C72 C71 122.4(5) . . ?
C73 C72 H72 118.8 . . ?
C71 C72 H72 118.8 . . ?
C72 C73 C68 122.9(5) . . ?
C72 C73 H73 118.5 . . ?
C68 C73 H73 118.5 . . ?
C75 C74 C71 118.0(5) . . ?
C75 C74 C77 118.1(5) . . ?
C71 C74 C77 123.9(5) . . ?
C76 C75 C74 120.1(6) . . ?
C76 C75 H75 119.9 . . ?
C74 C75 H75 119.9 . . ?
N8 C76 C75 123.0(5) . . ?
N8 C76 H76 118.5 . . ?
C75 C76 H76 118.5 . . ?
C78 C77 C82 118.4(6) . . ?
C78 C77 C74 120.2(6) . . ?
C82 C77 C74 121.4(6) . . ?
C77 C78 C79 121.8(6) . . ?
C77 C78 H78 119.1 . . ?
C79 C78 H78 119.1 . . ?
C78 C79 C80 118.4(7) . . ?
C78 C79 H79 120.8 . . ?
C80 C79 H79 120.8 . . ?
C81 C80 C79 121.1(7) . . ?
C81 C80 H80 119.5 . . ?
C79 C80 H80 119.5 . . ?
C80 C81 C82 119.7(7) . . ?
C80 C81 H81 120.2 . . ?
C82 C81 H81 120.2 . . ?
C81 C82 C77 120.6(7) . . ?
C81 C82 H82 119.7 . . ?
C77 C82 H82 119.7 . . ?
C88 C83 C84 117.4(5) . . ?
C88 C83 C67 120.7(5) . . ?
C84 C83 C67 121.9(5) . . ?
C85 C84 C83 119.4(6) . . ?
C85 C84 H84 120.3 . . ?
C83 C84 H84 120.3 . . ?
C86 C85 C84 121.5(6) . . ?
C86 C85 H85 119.2 . . ?
C84 C85 H85 119.2 . . ?
C85 C86 C87 120.8(6) . . ?
C85 C86 H86 119.6 . . ?
C87 C86 H86 119.6 . . ?
C86 C87 C88 118.5(6) . . ?
C86 C87 H87 120.8 . . ?
C88 C87 H87 120.8 . . ?
C87 C88 C83 122.4(6) . . ?
C87 C88 H88 118.8 . . ?
C83 C88 H88 118.8 . . ?
C89 O5 H5B 111.3 . . ?
C90 O6 H6B 174.7 . . ?
O5 C89 H89A 109.5 . . ?
O5 C89 H89B 109.5 . . ?
H89A C89 H89B 109.5 . . ?
O5 C89 H89C 109.5 . . ?
H89A C89 H89C 109.5 . . ?
H89B C89 H89C 109.5 . . ?
O6 C90 H90A 109.5 . . ?
O6 C90 H90B 109.5 . . ?
H90A C90 H90B 109.5 . . ?
O6 C90 H90C 109.5 . . ?
H90A C90 H90C 109.5 . . ?
H90B C90 H90C 109.5 . . ?

loop_
_geom_bond_atom_site_label_1
_geom_bond_atom_site_label_2
_geom_bond_distance
_geom_bond_site_symmetry_2
_geom_bond_publ_flag
Ni1 O1 2.011(5) . ?
Ni1 O2 2.014(4) . ?
Ni1 N4 2.060(4) . ?
Ni1 N3 2.087(5) . ?
Ni1 N1 2.150(5) . ?
Ni1 N2 2.162(5) . ?
O1 C1 1.285(7) . ?
N1 C7 1.309(9) . ?
N1 C6 1.378(9) . ?
C1 C6 1.423(10) . ?
C1 C2 1.429(10) . ?
Cl1 C2 1.718(10) . ?
Ni2 O3 2.013(4) . ?
Ni2 O4 2.030(4) . ?
Ni2 N8 2.084(5) . ?
Ni2 N7 2.096(5) . ?
Ni2 N6 2.157(5) . ?
Ni2 N5 2.185(5) . ?
C2 C3 1.391(11) . ?
N2 C12 1.335(7) . ?
N2 C16 1.369(7) . ?
O2 C17 1.275(7) . ?
Cl2 C4 1.727(8) . ?
O3 C51 1.270(7) . ?
Cl3 C18 1.745(7) . ?
N3 C21 1.303(7) . ?
N3 C25 1.362(7) . ?
C3 C4 1.386(14) . ?
C3 H3 0.9500 . ?
O4 C61 1.313(6) . ?
Cl4 C20 1.739(7) . ?
C4 C5 1.416(14) . ?
N4 C32 1.315(7) . ?
N4 C26 1.364(7) . ?
Cl5 C54 1.752(6) . ?
N5 C46 1.313(8) . ?
N5 C50 1.383(7) . ?
C5 C9 1.361(14) . ?
C5 C6 1.422(9) . ?
Cl6 C52 1.734(6) . ?
N6 C56 1.331(7) . ?
N6 C60 1.384(7) . ?
Cl7 C62 1.746(6) . ?
N7 C65 1.315(7) . ?
N7 C69 1.361(7) . ?
C7 C8 1.428(12) . ?
C7 C10 1.471(12) . ?
Cl8 C64 1.743(6) . ?
N8 C76 1.308(7) . ?
N8 C70 1.361(6) . ?
C8 C9 1.378(14) . ?
C8 H8 0.9500 . ?
C9 H9 0.9500 . ?
C10 H10A 0.9800 . ?
C10 H10B 0.9800 . ?
C10 H10C 0.9800 . ?
C11 C12 1.504(9) . ?
C11 H11A 0.9800 . ?
C11 H11B 0.9800 . ?
C11 H11C 0.9800 . ?
C12 C13 1.397(8) . ?
C13 C14 1.355(9) . ?
C13 H13 0.9500 . ?
C14 C15 1.406(8) . ?
C14 H14 0.9500 . ?
C15 C20 1.409(9) . ?
C15 C16 1.420(8) . ?
C16 C17 1.440(8) . ?
C17 C18 1.399(9) . ?
C18 C19 1.396(10) . ?
C19 C20 1.367(10) . ?
C19 H19 0.9500 . ?
C21 C22 1.388(8) . ?
C21 H21 0.9500 . ?
C22 C23 1.385(8) . ?
C22 H22 0.9500 . ?
C23 C24 1.425(7) . ?
C23 C33 1.503(8) . ?
C24 C25 1.408(8) . ?
C24 C29 1.438(8) . ?
C25 C26 1.411(7) . ?
C26 C27 1.424(7) . ?
C27 C28 1.427(8) . ?
C27 C30 1.440(7) . ?
C28 C29 1.326(8) . ?
C28 H28 0.9500 . ?
C29 H29 0.9500 . ?
C30 C31 1.366(8) . ?
C30 C39 1.485(8) . ?
C31 C32 1.409(8) . ?
C31 H31 0.9500 . ?
C32 H32 0.9500 . ?
C33 C34 1.380(8) . ?
C33 C38 1.408(8) . ?
C34 C35 1.382(8) . ?
C34 H34 0.9500 . ?
C35 C36 1.374(9) . ?
C35 H35 0.9500 . ?
C36 C37 1.368(10) . ?
C36 H36 0.9500 . ?
C37 C38 1.373(8) . ?
C37 H37 0.9500 . ?
C38 H38 0.9500 . ?
C39 C44 1.384(8) . ?
C39 C40 1.390(8) . ?
C40 C41 1.417(8) . ?
C40 H40 0.9500 . ?
C41 C42 1.370(10) . ?
C41 H41 0.9500 . ?
C42 C43 1.377(10) . ?
C42 H42 0.9500 . ?
C43 C44 1.384(9) . ?
C43 H43 0.9500 . ?
C44 H44 0.9500 . ?
C45 C46 1.502(10) . ?
C45 H45A 0.9800 . ?
C45 H45B 0.9800 . ?
C45 H45C 0.9800 . ?
C46 C47 1.407(9) . ?
C47 C48 1.350(9) . ?
C47 H47 0.9500 . ?
C48 C49 1.399(8) . ?
C48 H48 0.9500 . ?
C49 C50 1.402(8) . ?
C49 C54 1.427(9) . ?
C50 C51 1.453(8) . ?
C51 C52 1.405(8) . ?
C52 C53 1.394(9) . ?
C53 C54 1.365(9) . ?
C53 H53 0.9500 . ?
C55 C56 1.483(9) . ?
C55 H55A 0.9800 . ?
C55 H55B 0.9800 . ?
C55 H55C 0.9800 . ?
C56 C57 1.410(9) . ?
C57 C58 1.349(9) . ?
C57 H57 0.9500 . ?
C58 C59 1.397(8) . ?
C58 H58 0.9500 . ?
C59 C64 1.405(8) . ?
C59 C60 1.428(8) . ?
C60 C61 1.438(8) . ?
C61 C62 1.367(8) . ?
C62 C63 1.416(8) . ?
C63 C64 1.356(8) . ?
C63 H63 0.9500 . ?
C65 C66 1.386(7) . ?
C65 H65 0.9500 . ?
C66 C67 1.396(8) . ?
C66 H66 0.9500 . ?
C67 C68 1.402(8) . ?
C67 C83 1.484(8) . ?
C68 C69 1.421(7) . ?
C68 C73 1.465(7) . ?
C69 C70 1.421(7) . ?
C70 C71 1.424(7) . ?
C71 C74 1.400(8) . ?
C71 C72 1.443(7) . ?
C72 C73 1.325(7) . ?
C72 H72 0.9500 . ?
C73 H73 0.9500 . ?
C74 C75 1.399(8) . ?
C74 C77 1.506(8) . ?
C75 C76 1.392(8) . ?
C75 H75 0.9500 . ?
C76 H76 0.9500 . ?
C77 C78 1.369(8) . ?
C77 C82 1.405(9) . ?
C78 C79 1.380(8) . ?
C78 H78 0.9500 . ?
C79 C80 1.395(10) . ?
C79 H79 0.9500 . ?
C80 C81 1.366(10) . ?
C80 H80 0.9500 . ?
C81 C82 1.372(9) . ?
C81 H81 0.9500 . ?
C82 H82 0.9500 . ?
C83 C88 1.388(8) . ?
C83 C84 1.405(8) . ?
C84 C85 1.365(8) . ?
C84 H84 0.9500 . ?
C85 C86 1.355(9) . ?
C85 H85 0.9500 . ?
C86 C87 1.367(9) . ?
C86 H86 0.9500 . ?
C87 C88 1.369(8) . ?
C87 H87 0.9500 . ?
C88 H88 0.9500 . ?
O5 C89 1.348(10) . ?
O5 H5B 0.7975 . ?
O6 C90 1.325(14) . ?
O6 H6B 0.8914 . ?
C89 H89A 0.9800 . ?
C89 H89B 0.9800 . ?
C89 H89C 0.9800 . ?
C90 H90A 0.9800 . ?
C90 H90B 0.9800 . ?
C90 H90C 0.9800 . ?

loop_
_geom_hbond_atom_site_label_D
_geom_hbond_atom_site_label_H
_geom_hbond_atom_site_label_A
_geom_hbond_distance_DH
_geom_hbond_distance_HA
_geom_hbond_distance_DA
_geom_hbond_angle_DHA
_geom_hbond_site_symmetry_A
O6 H6B Cl3 0.89 3.37 3.669(14) 102.6 .
O5 H5B O4 0.80 1.97 2.707(6) 152.8 .
O5 H5B Cl7 0.80 2.80 3.346(5) 128.0 .

loop_
_geom_torsion_atom_site_label_1
_geom_torsion_atom_site_label_2
_geom_torsion_atom_site_label_3
_geom_torsion_atom_site_label_4
_geom_torsion
_geom_torsion_site_symmetry_1
_geom_torsion_site_symmetry_2
_geom_torsion_site_symmetry_3
_geom_torsion_site_symmetry_4
_geom_torsion_publ_flag
O2 Ni1 O1 C1 -146(2) . . . . ?
N4 Ni1 O1 C1 170.9(4) . . . . ?
N3 Ni1 O1 C1 -109.6(4) . . . . ?
N1 Ni1 O1 C1 -10.1(4) . . . . ?
N2 Ni1 O1 C1 77.9(4) . . . . ?
O1 Ni1 N1 C7 -178.9(6) . . . . ?
O2 Ni1 N1 C7 -2.2(6) . . . . ?
N4 Ni1 N1 C7 -173.1(10) . . . . ?
N3 Ni1 N1 C7 -93.3(6) . . . . ?
N2 Ni1 N1 C7 78.0(6) . . . . ?
O1 Ni1 N1 C6 11.7(4) . . . . ?
O2 Ni1 N1 C6 -171.6(4) . . . . ?
N4 Ni1 N1 C6 17.4(13) . . . . ?
N3 Ni1 N1 C6 97.2(4) . . . . ?
N2 Ni1 N1 C6 -91.4(4) . . . . ?
Ni1 O1 C1 C6 6.7(7) . . . . ?
Ni1 O1 C1 C2 -170.6(5) . . . . ?
O1 C1 C2 C3 175.9(6) . . . . ?
C6 C1 C2 C3 -1.6(9) . . . . ?
O1 C1 C2 Cl1 -5.2(8) . . . . ?
C6 C1 C2 Cl1 177.4(5) . . . . ?
O1 Ni1 N2 C12 0.1(5) . . . . ?
O2 Ni1 N2 C12 -176.6(5) . . . . ?
N4 Ni1 N2 C12 -90.1(5) . . . . ?
N3 Ni1 N2 C12 -142.6(8) . . . . ?
N1 Ni1 N2 C12 80.6(5) . . . . ?
O1 Ni1 N2 C16 -177.2(3) . . . . ?
O2 Ni1 N2 C16 6.0(3) . . . . ?
N4 Ni1 N2 C16 92.6(4) . . . . ?
N3 Ni1 N2 C16 40.1(10) . . . . ?
N1 Ni1 N2 C16 -96.7(4) . . . . ?
O1 Ni1 O2 C17 -142(2) . . . . ?
N4 Ni1 O2 C17 -98.6(4) . . . . ?
N3 Ni1 O2 C17 -178.0(4) . . . . ?
N1 Ni1 O2 C17 83.0(4) . . . . ?
N2 Ni1 O2 C17 -5.0(4) . . . . ?
O4 Ni2 O3 C51 140.6(18) . . . . ?
N8 Ni2 O3 C51 84.1(4) . . . . ?
N7 Ni2 O3 C51 162.5(4) . . . . ?
N6 Ni2 O3 C51 -103.0(4) . . . . ?
N5 Ni2 O3 C51 -7.2(4) . . . . ?
O1 Ni1 N3 C21 91.8(5) . . . . ?
O2 Ni1 N3 C21 -91.0(5) . . . . ?
N4 Ni1 N3 C21 -178.2(5) . . . . ?
N1 Ni1 N3 C21 11.7(5) . . . . ?
N2 Ni1 N3 C21 -124.5(8) . . . . ?
O1 Ni1 N3 C25 -87.2(4) . . . . ?
O2 Ni1 N3 C25 90.1(4) . . . . ?
N4 Ni1 N3 C25 2.9(4) . . . . ?
N1 Ni1 N3 C25 -167.3(4) . . . . ?
N2 Ni1 N3 C25 56.5(10) . . . . ?
C1 C2 C3 C4 -1.0(11) . . . . ?
Cl1 C2 C3 C4 -180.0(6) . . . . ?
O3 Ni2 O4 C61 115.8(19) . . . . ?
N8 Ni2 O4 C61 172.3(4) . . . . ?
N7 Ni2 O4 C61 94.0(4) . . . . ?
N6 Ni2 O4 C61 -1.5(3) . . . . ?
N5 Ni2 O4 C61 -97.1(4) . . . . ?
C2 C3 C4 C5 4.4(12) . . . . ?
C2 C3 C4 Cl2 -179.7(5) . . . . ?
O1 Ni1 N4 C32 -98.2(5) . . . . ?
O2 Ni1 N4 C32 84.9(5) . . . . ?
N3 Ni1 N4 C32 174.6(5) . . . . ?
N1 Ni1 N4 C32 -103.9(12) . . . . ?
N2 Ni1 N4 C32 4.7(5) . . . . ?
O1 Ni1 N4 C26 84.0(4) . . . . ?
O2 Ni1 N4 C26 -92.9(4) . . . . ?
N3 Ni1 N4 C26 -3.2(3) . . . . ?
N1 Ni1 N4 C26 78.3(12) . . . . ?
N2 Ni1 N4 C26 -173.1(4) . . . . ?
O3 Ni2 N5 C46 -178.2(6) . . . . ?
O4 Ni2 N5 C46 4.6(6) . . . . ?
N8 Ni2 N5 C46 92.5(6) . . . . ?
N7 Ni2 N5 C46 151.5(6) . . . . ?
N6 Ni2 N5 C46 -77.1(6) . . . . ?
O3 Ni2 N5 C50 7.2(4) . . . . ?
O4 Ni2 N5 C50 -169.9(4) . . . . ?
N8 Ni2 N5 C50 -82.0(4) . . . . ?
N7 Ni2 N5 C50 -23.0(8) . . . . ?
N6 Ni2 N5 C50 108.4(4) . . . . ?
C3 C4 C5 C9 175.4(8) . . . . ?
Cl2 C4 C5 C9 -0.3(11) . . . . ?
C3 C4 C5 C6 -5.0(11) . . . . ?
Cl2 C4 C5 C6 179.2(5) . . . . ?
O3 Ni2 N6 C56 3.3(6) . . . . ?
O4 Ni2 N6 C56 178.6(5) . . . . ?
N8 Ni2 N6 C56 151.8(7) . . . . ?
N7 Ni2 N6 C56 86.9(5) . . . . ?
N5 Ni2 N6 C56 -77.7(5) . . . . ?
O3 Ni2 N6 C60 -175.4(3) . . . . ?
O4 Ni2 N6 C60 -0.1(3) . . . . ?
N8 Ni2 N6 C60 -26.8(9) . . . . ?
N7 Ni2 N6 C60 -91.7(3) . . . . ?
N5 Ni2 N6 C60 103.6(4) . . . . ?
C7 N1 C6 C5 -2.0(9) . . . . ?
Ni1 N1 C6 C5 169.1(5) . . . . ?
C7 N1 C6 C1 177.0(6) . . . . ?
Ni1 N1 C6 C1 -11.8(6) . . . . ?
C9 C5 C6 N1 1.0(10) . . . . ?
C4 C5 C6 N1 -178.6(6) . . . . ?
C9 C5 C6 C1 -178.0(6) . . . . ?
C4 C5 C6 C1 2.4(9) . . . . ?
O1 C1 C6 N1 4.3(8) . . . . ?
C2 C1 C6 N1 -178.2(5) . . . . ?
O1 C1 C6 C5 -176.6(5) . . . . ?
C2 C1 C6 C5 0.8(9) . . . . ?
O3 Ni2 N7 C65 92.1(5) . . . . ?
O4 Ni2 N7 C65 -89.8(5) . . . . ?
N8 Ni2 N7 C65 -177.0(5) . . . . ?
N6 Ni2 N7 C65 -9.6(5) . . . . ?
N5 Ni2 N7 C65 122.1(6) . . . . ?
O3 Ni2 N7 C69 -78.3(4) . . . . ?
O4 Ni2 N7 C69 99.8(4) . . . . ?
N8 Ni2 N7 C69 12.7(4) . . . . ?
N6 Ni2 N7 C69 -180.0(4) . . . . ?
N5 Ni2 N7 C69 -48.3(7) . . . . ?
C6 N1 C7 C8 1.3(9) . . . . ?
Ni1 N1 C7 C8 -167.1(5) . . . . ?
C6 N1 C7 C10 -178.2(6) . . . . ?
Ni1 N1 C7 C10 13.3(10) . . . . ?
O3 Ni2 N8 C76 -108.9(5) . . . . ?
O4 Ni2 N8 C76 75.4(5) . . . . ?
N7 Ni2 N8 C76 168.6(5) . . . . ?
N6 Ni2 N8 C76 101.8(9) . . . . ?
N5 Ni2 N8 C76 -29.3(5) . . . . ?
O3 Ni2 N8 C70 72.1(4) . . . . ?
O4 Ni2 N8 C70 -103.6(4) . . . . ?
N7 Ni2 N8 C70 -10.4(4) . . . . ?
N6 Ni2 N8 C70 -77.2(8) . . . . ?
N5 Ni2 N8 C70 151.7(4) . . . . ?
N1 C7 C8 C9 0.4(11) . . . . ?
C10 C7 C8 C9 179.9(8) . . . . ?
C4 C5 C9 C8 -179.7(7) . . . . ?
C6 C5 C9 C8 0.7(11) . . . . ?
C7 C8 C9 C5 -1.4(12) . . . . ?
C16 N2 C12 C13 4.1(8) . . . . ?
Ni1 N2 C12 C13 -173.0(4) . . . . ?
C16 N2 C12 C11 -173.3(5) . . . . ?
Ni1 N2 C12 C11 9.6(8) . . . . ?
N2 C12 C13 C14 -2.7(9) . . . . ?
C11 C12 C13 C14 174.8(6) . . . . ?
C12 C13 C14 C15 -0.6(9) . . . . ?
C13 C14 C15 C20 -175.9(6) . . . . ?
C13 C14 C15 C16 2.2(8) . . . . ?
C12 N2 C16 C15 -2.4(8) . . . . ?
Ni1 N2 C16 C15 175.3(4) . . . . ?
C12 N2 C16 C17 176.1(5) . . . . ?
Ni1 N2 C16 C17 -6.1(6) . . . . ?
C14 C15 C16 N2 -0.7(8) . . . . ?
C20 C15 C16 N2 177.5(5) . . . . ?
C14 C15 C16 C17 -179.2(5) . . . . ?
C20 C15 C16 C17 -0.9(8) . . . . ?
Ni1 O2 C17 C18 -178.3(5) . . . . ?
Ni1 O2 C17 C16 3.3(7) . . . . ?
N2 C16 C17 O2 2.4(8) . . . . ?
C15 C16 C17 O2 -179.1(5) . . . . ?
N2 C16 C17 C18 -176.2(5) . . . . ?
C15 C16 C17 C18 2.3(8) . . . . ?
O2 C17 C18 C19 178.3(6) . . . . ?
C16 C17 C18 C19 -3.1(9) . . . . ?
O2 C17 C18 Cl3 -3.1(9) . . . . ?
C16 C17 C18 Cl3 175.5(4) . . . . ?
C17 C18 C19 C20 2.5(11) . . . . ?
Cl3 C18 C19 C20 -176.0(5) . . . . ?
C18 C19 C20 C15 -0.9(10) . . . . ?
C18 C19 C20 Cl4 -179.0(5) . . . . ?
C14 C15 C20 C19 178.2(6) . . . . ?
C16 C15 C20 C19 0.1(8) . . . . ?
C14 C15 C20 Cl4 -3.7(8) . . . . ?
C16 C15 C20 Cl4 178.2(4) . . . . ?
C25 N3 C21 C22 -4.3(9) . . . . ?
Ni1 N3 C21 C22 176.8(4) . . . . ?
N3 C21 C22 C23 1.5(9) . . . . ?
C21 C22 C23 C24 3.6(8) . . . . ?
C21 C22 C23 C33 -173.4(5) . . . . ?
C22 C23 C24 C25 -5.7(7) . . . . ?
C33 C23 C24 C25 171.2(5) . . . . ?
C22 C23 C24 C29 173.9(5) . . . . ?
C33 C23 C24 C29 -9.3(8) . . . . ?
C21 N3 C25 C24 1.9(8) . . . . ?
Ni1 N3 C25 C24 -179.0(4) . . . . ?
C21 N3 C25 C26 178.8(5) . . . . ?
Ni1 N3 C25 C26 -2.2(6) . . . . ?
C23 C24 C25 N3 3.1(8) . . . . ?
C29 C24 C25 N3 -176.5(5) . . . . ?
C23 C24 C25 C26 -173.6(5) . . . . ?
C29 C24 C25 C26 6.8(7) . . . . ?
C32 N4 C26 C25 -174.9(5) . . . . ?
Ni1 N4 C26 C25 3.0(6) . . . . ?
C32 N4 C26 C27 0.2(8) . . . . ?
Ni1 N4 C26 C27 178.2(4) . . . . ?
N3 C25 C26 N4 -0.6(7) . . . . ?
C24 C25 C26 N4 176.3(5) . . . . ?
N3 C25 C26 C27 -175.7(5) . . . . ?
C24 C25 C26 C27 1.2(8) . . . . ?
N4 C26 C27 C28 176.2(5) . . . . ?
C25 C26 C27 C28 -8.9(8) . . . . ?
N4 C26 C27 C30 -2.5(8) . . . . ?
C25 C26 C27 C30 172.5(5) . . . . ?
C26 C27 C28 C29 8.9(8) . . . . ?
C30 C27 C28 C29 -172.5(5) . . . . ?
C27 C28 C29 C24 -1.0(9) . . . . ?
C25 C24 C29 C28 -7.0(8) . . . . ?
C23 C24 C29 C28 173.4(5) . . . . ?
C26 C27 C30 C31 2.4(8) . . . . ?
C28 C27 C30 C31 -176.1(5) . . . . ?
C26 C27 C30 C39 -174.6(5) . . . . ?
C28 C27 C30 C39 6.9(9) . . . . ?
C27 C30 C31 C32 -0.3(8) . . . . ?
C39 C30 C31 C32 176.9(5) . . . . ?
C26 N4 C32 C31 2.2(8) . . . . ?
Ni1 N4 C32 C31 -175.5(4) . . . . ?
C30 C31 C32 N4 -2.1(8) . . . . ?
C22 C23 C33 C34 -40.0(8) . . . . ?
C24 C23 C33 C34 143.2(6) . . . . ?
C22 C23 C33 C38 136.3(6) . . . . ?
C24 C23 C33 C38 -40.5(8) . . . . ?
C38 C33 C34 C35 -1.1(9) . . . . ?
C23 C33 C34 C35 175.2(5) . . . . ?
C33 C34 C35 C36 1.0(10) . . . . ?
C34 C35 C36 C37 -0.5(10) . . . . ?
C35 C36 C37 C38 0.1(11) . . . . ?
C36 C37 C38 C33 -0.3(10) . . . . ?
C34 C33 C38 C37 0.8(9) . . . . ?
C23 C33 C38 C37 -175.6(5) . . . . ?
C31 C30 C39 C44 37.9(8) . . . . ?
C27 C30 C39 C44 -145.1(6) . . . . ?
C31 C30 C39 C40 -136.2(6) . . . . ?
C27 C30 C39 C40 40.8(8) . . . . ?
C44 C39 C40 C41 -0.6(9) . . . . ?
C30 C39 C40 C41 173.5(6) . . . . ?
C39 C40 C41 C42 0.5(10) . . . . ?
C40 C41 C42 C43 -0.8(11) . . . . ?
C41 C42 C43 C44 1.0(12) . . . . ?
C42 C43 C44 C39 -1.1(11) . . . . ?
C40 C39 C44 C43 0.9(10) . . . . ?
C30 C39 C44 C43 -173.3(6) . . . . ?
C50 N5 C46 C47 2.0(10) . . . . ?
Ni2 N5 C46 C47 -172.1(5) . . . . ?
C50 N5 C46 C45 -179.7(7) . . . . ?
Ni2 N5 C46 C45 6.2(10) . . . . ?
N5 C46 C47 C48 -2.0(11) . . . . ?
C45 C46 C47 C48 179.7(7) . . . . ?
C46 C47 C48 C49 1.8(10) . . . . ?
C47 C48 C49 C50 -1.7(9) . . . . ?
C47 C48 C49 C54 178.9(6) . . . . ?
C46 N5 C50 C49 -2.1(9) . . . . ?
Ni2 N5 C50 C49 173.4(5) . . . . ?
C46 N5 C50 C51 178.1(6) . . . . ?
Ni2 N5 C50 C51 -6.4(6) . . . . ?
C48 C49 C50 N5 1.9(9) . . . . ?
C54 C49 C50 N5 -178.7(5) . . . . ?
C48 C49 C50 C51 -178.3(5) . . . . ?
C54 C49 C50 C51 1.1(8) . . . . ?
Ni2 O3 C51 C52 -173.9(4) . . . . ?
Ni2 O3 C51 C50 6.0(7) . . . . ?
N5 C50 C51 O3 0.8(8) . . . . ?
C49 C50 C51 O3 -179.0(6) . . . . ?
N5 C50 C51 C52 -179.2(5) . . . . ?
C49 C50 C51 C52 1.0(8) . . . . ?
O3 C51 C52 C53 177.9(6) . . . . ?
C50 C51 C52 C53 -2.1(8) . . . . ?
O3 C51 C52 Cl6 -5.9(8) . . . . ?
C50 C51 C52 Cl6 174.2(4) . . . . ?
C51 C52 C53 C54 1.1(9) . . . . ?
Cl6 C52 C53 C54 -175.2(4) . . . . ?
C52 C53 C54 C49 1.2(9) . . . . ?
C52 C53 C54 Cl5 -179.9(4) . . . . ?
C48 C49 C54 C53 177.2(6) . . . . ?
C50 C49 C54 C53 -2.2(8) . . . . ?
C48 C49 C54 Cl5 -1.7(8) . . . . ?
C50 C49 C54 Cl5 178.9(4) . . . . ?
C60 N6 C56 C57 0.2(8) . . . . ?
Ni2 N6 C56 C57 -178.3(4) . . . . ?
C60 N6 C56 C55 178.8(6) . . . . ?
Ni2 N6 C56 C55 0.2(9) . . . . ?
N6 C56 C57 C58 -1.3(10) . . . . ?
C55 C56 C57 C58 -179.8(7) . . . . ?
C56 C57 C58 C59 1.6(10) . . . . ?
C57 C58 C59 C64 176.9(6) . . . . ?
C57 C58 C59 C60 -0.8(9) . . . . ?
C56 N6 C60 C59 0.5(8) . . . . ?
Ni2 N6 C60 C59 179.3(4) . . . . ?
C56 N6 C60 C61 -177.3(5) . . . . ?
Ni2 N6 C60 C61 1.5(5) . . . . ?
C58 C59 C60 N6 -0.2(8) . . . . ?
C64 C59 C60 N6 -178.1(5) . . . . ?
C58 C59 C60 C61 177.5(5) . . . . ?
C64 C59 C60 C61 -0.4(8) . . . . ?
Ni2 O4 C61 C62 -179.5(4) . . . . ?
Ni2 O4 C61 C60 3.0(6) . . . . ?
N6 C60 C61 O4 -3.1(7) . . . . ?
C59 C60 C61 O4 179.1(5) . . . . ?
N6 C60 C61 C62 179.2(5) . . . . ?
C59 C60 C61 C62 1.4(8) . . . . ?
O4 C61 C62 C63 179.3(5) . . . . ?
C60 C61 C62 C63 -3.1(8) . . . . ?
O4 C61 C62 Cl7 1.9(7) . . . . ?
C60 C61 C62 Cl7 179.5(4) . . . . ?
C61 C62 C63 C64 3.9(9) . . . . ?
Cl7 C62 C63 C64 -178.7(4) . . . . ?
C62 C63 C64 C59 -2.7(9) . . . . ?
C62 C63 C64 Cl8 178.7(4) . . . . ?
C58 C59 C64 C63 -176.6(6) . . . . ?
C60 C59 C64 C63 1.1(8) . . . . ?
C58 C59 C64 Cl8 1.9(8) . . . . ?
C60 C59 C64 Cl8 179.6(4) . . . . ?
C69 N7 C65 C66 -1.4(9) . . . . ?
Ni2 N7 C65 C66 -171.3(4) . . . . ?
N7 C65 C66 C67 1.4(9) . . . . ?
C65 C66 C67 C68 1.0(8) . . . . ?
C65 C66 C67 C83 -179.4(5) . . . . ?
C66 C67 C68 C69 -3.3(8) . . . . ?
C83 C67 C68 C69 177.2(5) . . . . ?
C66 C67 C68 C73 177.1(5) . . . . ?
C83 C67 C68 C73 -2.4(9) . . . . ?
C65 N7 C69 C68 -1.1(8) . . . . ?
Ni2 N7 C69 C68 170.3(4) . . . . ?
C65 N7 C69 C70 175.4(5) . . . . ?
Ni2 N7 C69 C70 -13.2(6) . . . . ?
C67 C68 C69 N7 3.5(8) . . . . ?
C73 C68 C69 N7 -176.8(5) . . . . ?
C67 C68 C69 C70 -172.8(5) . . . . ?
C73 C68 C69 C70 6.9(7) . . . . ?
C76 N8 C70 C69 -172.4(5) . . . . ?
Ni2 N8 C70 C69 6.7(6) . . . . ?
C76 N8 C70 C71 6.9(8) . . . . ?
Ni2 N8 C70 C71 -173.9(4) . . . . ?
N7 C69 C70 N8 4.5(7) . . . . ?
C68 C69 C70 N8 -179.0(5) . . . . ?
N7 C69 C70 C71 -174.9(5) . . . . ?
C68 C69 C70 C71 1.6(8) . . . . ?
N8 C70 C71 C74 -8.1(8) . . . . ?
C69 C70 C71 C74 171.3(5) . . . . ?
N8 C70 C71 C72 172.0(5) . . . . ?
C69 C70 C71 C72 -8.7(8) . . . . ?
C74 C71 C72 C73 -172.7(6) . . . . ?
C70 C71 C72 C73 7.2(8) . . . . ?
C71 C72 C73 C68 1.6(9) . . . . ?
C67 C68 C73 C72 171.0(6) . . . . ?
C69 C68 C73 C72 -8.6(8) . . . . ?
C70 C71 C74 C75 4.0(8) . . . . ?
C72 C71 C74 C75 -176.1(6) . . . . ?
C70 C71 C74 C77 -176.9(5) . . . . ?
C72 C71 C74 C77 3.0(9) . . . . ?
C71 C74 C75 C76 0.6(9) . . . . ?
C77 C74 C75 C76 -178.5(6) . . . . ?
C70 N8 C76 C75 -1.8(9) . . . . ?
Ni2 N8 C76 C75 179.2(4) . . . . ?
C74 C75 C76 N8 -1.9(10) . . . . ?
C75 C74 C77 C78 39.1(8) . . . . ?
C71 C74 C77 C78 -140.0(6) . . . . ?
C75 C74 C77 C82 -139.2(6) . . . . ?
C71 C74 C77 C82 41.7(8) . . . . ?
C82 C77 C78 C79 -1.1(8) . . . . ?
C74 C77 C78 C79 -179.5(5) . . . . ?
C77 C78 C79 C80 -0.1(9) . . . . ?
C78 C79 C80 C81 0.2(9) . . . . ?
C79 C80 C81 C82 0.9(10) . . . . ?
C80 C81 C82 C77 -2.2(9) . . . . ?
C78 C77 C82 C81 2.3(9) . . . . ?
C74 C77 C82 C81 -179.4(5) . . . . ?
C66 C67 C83 C88 -38.9(8) . . . . ?
C68 C67 C83 C88 140.6(6) . . . . ?
C66 C67 C83 C84 138.7(6) . . . . ?
C68 C67 C83 C84 -41.8(8) . . . . ?
C88 C83 C84 C85 -1.0(8) . . . . ?
C67 C83 C84 C85 -178.6(5) . . . . ?
C83 C84 C85 C86 2.1(9) . . . . ?
C84 C85 C86 C87 -2.1(10) . . . . ?
C85 C86 C87 C88 0.9(10) . . . . ?
C86 C87 C88 C83 0.2(9) . . . . ?
C84 C83 C88 C87 -0.1(8) . . . . ?
C67 C83 C88 C87 177.5(5) . . . . ?
